data_2226401
loop_
_publ_author_name
'Ramos, Ana I.'
'Fernandes, Jos\'e A.'
'Silva, Patr\'icia'
'Ribeiro-Claro, Paulo J. A.'
'Braga, Susana S.'
'Almeida Paz, Filipe A.'

_publ_section_title
;
 Bis(\m-4-phenylpyridine
 <i>N</i>-oxide-\k^2^<i>O</i>:<i>O</i>)bis[bis(1,1,1,5,5,5-hexafluoropentane-2,4-dionato)copper(II)]
;
_journal_coeditor_code CV2732
_journal_issue 7
_journal_name_full 'Acta Crystallographica Section E'
_journal_page_first m824
_journal_page_last m825
_journal_paper_doi 10.1107/S1600536810022567
_journal_volume 66
_journal_year 2010
_chemical_formula_iupac '[Cu2 (C5 H F6 O2)4 (C11 H9 N O)2]'
_chemical_formula_moiety 'C42 H22 Cu2 F24 N2 O10'
_chemical_formula_sum 'C42 H22 Cu2 F24 N2 O10'
_chemical_formula_weight 1297.70
_chemical_name_systematic
;
Bis(\m-4-phenylpyridine
<i>N</i>-oxide-\k^2^<i>O</i>:<i>O</i>)bis[bis(1,1,1,5,5,5-
hexafluoropentane-2,4-dionato)copper(II)]
;
_space_group_IT_number 2
_symmetry_cell_setting triclinic
_symmetry_space_group_name_Hall '-P 1'
_symmetry_space_group_name_H-M 'P -1'
_atom_sites_solution_hydrogens geom
_atom_sites_solution_primary direct
_atom_sites_solution_secondary difmap
_cell_angle_alpha 99.055(2)
_cell_angle_beta 99.036(2)
_cell_angle_gamma 98.258(2)
_cell_formula_units_Z 1
_cell_length_a 10.3830(4)
_cell_length_b 10.7870(4)
_cell_length_c 11.2498(4)
_cell_measurement_reflns_used 9842
_cell_measurement_temperature 150(2)
_cell_measurement_theta_max 28.64
_cell_measurement_theta_min 2.93
_cell_volume 1210.40(8)
_computing_cell_refinement 'SAINT-Plus (Bruker, 2005)'
_computing_data_collection 'APEX2 (Bruker, 2006)'
_computing_data_reduction 'SAINT-Plus (Bruker, 2005)'
_computing_molecular_graphics 'DIAMOND (Brandenburg, 2009)'
_computing_publication_material 'SHELXTL (Sheldrick, 2008)'
_computing_structure_refinement 'SHELXTL (Sheldrick, 2008)'
_computing_structure_solution 'SHELXTL (Sheldrick, 2008)'
_diffrn_ambient_temperature 150(2)
_diffrn_measured_fraction_theta_full 0.988
_diffrn_measured_fraction_theta_max 0.988
_diffrn_measurement_device_type 'Bruker X8 Kappa CCD APEXII'
_diffrn_measurement_method 'omega/phi scans'
_diffrn_radiation_monochromator graphite
_diffrn_radiation_source 'fine-focus sealed tube'
_diffrn_radiation_type MoK\a
_diffrn_radiation_wavelength 0.71073
_diffrn_reflns_av_R_equivalents 0.0294
_diffrn_reflns_av_sigmaI/netI 0.0209
_diffrn_reflns_limit_h_max 14
_diffrn_reflns_limit_h_min -14
_diffrn_reflns_limit_k_max 14
_diffrn_reflns_limit_k_min -14
_diffrn_reflns_limit_l_max 15
_diffrn_reflns_limit_l_min -15
_diffrn_reflns_number 47759
_diffrn_reflns_theta_full 29.13
_diffrn_reflns_theta_max 29.13
_diffrn_reflns_theta_min 3.73
_exptl_absorpt_coefficient_mu 1.029
_exptl_absorpt_correction_T_max 0.9131
_exptl_absorpt_correction_T_min 0.8364
_exptl_absorpt_correction_type multi-scan
_exptl_absorpt_process_details
;
(SADABS; Sheldrick, 1997)
;
_exptl_crystal_colour Green
_exptl_crystal_density_diffrn 1.780
_exptl_crystal_density_method 'not measured'
_exptl_crystal_description Block
_exptl_crystal_F_000 642
_exptl_crystal_size_max 0.18
_exptl_crystal_size_mid 0.10
_exptl_crystal_size_min 0.09
_refine_diff_density_max 1.213
_refine_diff_density_min -1.396
_refine_ls_extinction_method none
_refine_ls_goodness_of_fit_ref 1.037
_refine_ls_hydrogen_treatment constr
_refine_ls_matrix_type full
_refine_ls_number_parameters 397
_refine_ls_number_reflns 6427
_refine_ls_number_restraints 24
_refine_ls_restrained_S_all 1.039
_refine_ls_R_factor_all 0.0587
_refine_ls_R_factor_gt 0.0483
_refine_ls_shift/su_max 0.003
_refine_ls_shift/su_mean 0.000
_refine_ls_structure_factor_coef Fsqd
_refine_ls_weighting_details 'calc w=1/[\s^2^(Fo^2^)+(0.0712P)^2^+2.0571P] where P=(Fo^2^+2Fc^2^)/3'
_refine_ls_weighting_scheme calc
_refine_ls_wR_factor_gt 0.1299
_refine_ls_wR_factor_ref 0.1391
_reflns_number_gt 5461
_reflns_number_total 6427
_reflns_threshold_expression I>2\s(I)
_cod_data_source_file cv2732.cif
_cod_data_source_block I
_cod_database_code 2226401
_cod_database_fobs_code 2226401

loop_
_symmetry_equiv_pos_as_xyz
'x, y, z'
'-x, -y, -z'

loop_
_atom_site_type_symbol
_atom_site_label
_atom_site_fract_x
_atom_site_fract_y
_atom_site_fract_z
_atom_site_U_iso_or_equiv
_atom_site_adp_type
_atom_site_calc_flag
_atom_site_refinement_flags
_atom_site_occupancy
_atom_site_disorder_assembly
_atom_site_disorder_group
Cu Cu1 1.01536(3) 0.13209(3) -0.07044(3) 0.02205(10) Uani d . 1 . .
O O1 1.17596(17) 0.20733(17) 0.05247(16) 0.0235(4) Uani d . 1 . .
O O2 1.12021(19) 0.2109(2) -0.21003(18) 0.0312(4) Uani d . 1 . .
O O3 0.86603(19) 0.05900(18) -0.20302(18) 0.0284(4) Uani d . 1 . .
O O4 0.93026(17) 0.27435(17) -0.01281(18) 0.0255(4) Uani d . 1 . .
O O5 0.91578(18) 0.02993(17) 0.08021(16) 0.0238(4) Uani d . 1 . .
N N1 0.8997(2) 0.0995(2) 0.18579(19) 0.0217(4) Uani d . 1 . .
C C1 1.4020(2) 0.2518(2) 0.14122(18) 0.0382(7) Uani d D 1 . .
C C2 1.2903(2) 0.2335(2) 0.0291(2) 0.0227(5) Uani d . 1 . .
C C3 1.3311(3) 0.2502(3) -0.0794(2) 0.0273(5) Uani d . 1 . .
H H3 1.4233 0.2686 -0.0795 0.033 Uiso calc R 1 . .
C C4 1.2419(3) 0.2411(3) -0.1900(2) 0.0261(5) Uani d . 1 . .
C C5 1.3046(2) 0.2749(3) -0.2985(2) 0.0426(7) Uani d D 1 . .
C C6 0.6641(2) 0.03964(18) -0.3416(2) 0.0404(7) Uani d D 1 . .
C C7 0.7645(3) 0.1076(3) -0.2257(2) 0.0272(5) Uani d . 1 . .
C C8 0.7299(3) 0.2135(3) -0.1602(3) 0.0329(6) Uani d . 1 . .
H H8 0.6459 0.2359 -0.1852 0.039 Uiso calc R 1 . .
C C9 0.8158(2) 0.2876(2) -0.0585(2) 0.0247(5) Uani d . 1 . .
C C10 0.7717(3) 0.4038(3) 0.0107(3) 0.0303(6) Uani d . 1 . .
C C11 1.0036(3) 0.1754(3) 0.2619(2) 0.0272(5) Uani d . 1 . .
H H11 1.0903 0.1761 0.2446 0.033 Uiso calc R 1 . .
C C12 0.9841(3) 0.2522(3) 0.3650(2) 0.0261(5) Uani d . 1 . .
H H12 1.0580 0.3048 0.4192 0.031 Uiso calc R 1 . .
C C13 0.8573(2) 0.2537(2) 0.3912(2) 0.0214(4) Uani d . 1 . .
C C14 0.7527(2) 0.1713(3) 0.3101(2) 0.0256(5) Uani d . 1 . .
H H14 0.6651 0.1677 0.3258 0.031 Uiso calc R 1 . .
C C15 0.7754(2) 0.0959(2) 0.2086(2) 0.0249(5) Uani d . 1 . .
H H15 0.7035 0.0408 0.1539 0.030 Uiso calc R 1 . .
C C16 0.8344(2) 0.3403(2) 0.4986(2) 0.0228(5) Uani d . 1 . .
C C17 0.9250(3) 0.3653(3) 0.6087(2) 0.0299(5) Uani d . 1 . .
H H17 1.0018 0.3265 0.6148 0.036 Uiso calc R 1 . .
C C18 0.9035(3) 0.4465(3) 0.7091(3) 0.0356(6) Uani d . 1 . .
H H18 0.9657 0.4631 0.7837 0.043 Uiso calc R 1 . .
C C19 0.7924(3) 0.5035(3) 0.7018(3) 0.0365(6) Uani d . 1 . .
H H19 0.7783 0.5591 0.7711 0.044 Uiso calc R 1 . .
C C20 0.7019(3) 0.4793(3) 0.5936(3) 0.0398(7) Uani d . 1 . .
H H20 0.6254 0.5185 0.5884 0.048 Uiso calc R 1 . .
C C21 0.7225(3) 0.3976(3) 0.4916(3) 0.0325(6) Uani d . 1 . .
H H21 0.6598 0.3811 0.4173 0.039 Uiso calc R 1 . .
F F1 1.36023(19) 0.2437(2) 0.24323(16) 0.0546(6) Uani d D 1 . .
F F2 1.4801(3) 0.3614(3) 0.1595(2) 0.1153(16) Uani d D 1 . .
F F3 1.4749(3) 0.1648(3) 0.1247(2) 0.150(2) Uani d D 1 . .
F F4 1.3541(8) 0.3951(3) -0.2833(5) 0.122(4) Uani d PD 0.50 . .
F F5 1.4012(5) 0.2125(7) -0.3118(5) 0.084(3) Uani d PD 0.50 . .
F F6 1.2224(4) 0.2467(7) -0.4024(3) 0.0588(17) Uani d PD 0.50 . .
F F4' 1.2595(7) 0.3725(7) -0.3328(9) 0.109(4) Uani d PD 0.50 . .
F F5' 1.4329(2) 0.3025(8) -0.2815(7) 0.098(4) Uani d PD 0.50 . .
F F6' 1.2680(10) 0.1810(7) -0.3909(6) 0.199(8) Uani d PD 0.50 . .
F F7 0.7002(2) -0.0620(2) -0.3950(2) 0.0803(9) Uani d D 1 . .
F F8 0.6504(3) 0.1140(2) -0.4212(2) 0.0945(12) Uani d D 1 . .
F F9 0.54684(19) 0.0040(2) -0.3187(2) 0.0723(8) Uani d D 1 . .
F F10 0.85443(17) 0.51032(16) 0.01099(18) 0.0366(4) Uani d . 1 . .
F F11 0.7719(2) 0.3931(2) 0.12708(19) 0.0483(5) Uani d . 1 . .
F F12 0.65074(17) 0.41987(19) -0.0375(2) 0.0465(5) Uani d . 1 . .

loop_
_atom_site_aniso_label
_atom_site_aniso_U_11
_atom_site_aniso_U_22
_atom_site_aniso_U_33
_atom_site_aniso_U_12
_atom_site_aniso_U_13
_atom_site_aniso_U_23
Cu1 0.01770(15) 0.02152(16) 0.02440(17) 0.00386(11) -0.00051(11) 0.00057(11)
O1 0.0194(8) 0.0263(9) 0.0232(8) 0.0029(7) 0.0011(6) 0.0031(7)
O2 0.0260(9) 0.0402(11) 0.0265(9) 0.0039(8) -0.0006(7) 0.0109(8)
O3 0.0249(9) 0.0284(9) 0.0276(9) 0.0032(7) -0.0020(7) 0.0005(7)
O4 0.0194(8) 0.0235(8) 0.0314(9) 0.0055(7) -0.0009(7) 0.0023(7)
O5 0.0282(9) 0.0230(8) 0.0208(8) 0.0081(7) 0.0062(7) 0.0007(6)
N1 0.0212(9) 0.0218(9) 0.0222(10) 0.0047(8) 0.0049(8) 0.0026(8)
C1 0.0215(12) 0.060(2) 0.0305(14) 0.0032(13) -0.0010(11) 0.0098(13)
C2 0.0196(10) 0.0218(11) 0.0250(12) 0.0052(9) -0.0009(9) 0.0031(9)
C3 0.0187(11) 0.0348(14) 0.0291(13) 0.0053(10) 0.0032(9) 0.0088(10)
C4 0.0272(12) 0.0279(12) 0.0260(12) 0.0100(10) 0.0061(10) 0.0074(10)
C5 0.0358(16) 0.065(2) 0.0313(15) 0.0122(15) 0.0082(12) 0.0154(15)
C6 0.0387(16) 0.0369(16) 0.0368(16) -0.0026(13) -0.0103(13) 0.0061(13)
C7 0.0217(11) 0.0285(12) 0.0276(13) -0.0030(10) -0.0033(9) 0.0077(10)
C8 0.0198(12) 0.0331(14) 0.0421(16) 0.0046(10) -0.0038(11) 0.0054(12)
C9 0.0197(11) 0.0221(11) 0.0330(13) 0.0031(9) 0.0046(9) 0.0081(10)
C10 0.0209(12) 0.0301(13) 0.0405(15) 0.0068(10) 0.0048(10) 0.0062(11)
C11 0.0189(11) 0.0329(13) 0.0283(13) 0.0016(10) 0.0064(9) 0.0013(10)
C12 0.0217(11) 0.0303(13) 0.0236(12) -0.0002(10) 0.0041(9) 0.0008(10)
C13 0.0215(11) 0.0227(11) 0.0208(11) 0.0045(9) 0.0043(9) 0.0049(9)
C14 0.0180(11) 0.0312(13) 0.0268(12) 0.0053(9) 0.0039(9) 0.0022(10)
C15 0.0185(11) 0.0270(12) 0.0267(12) 0.0034(9) 0.0011(9) 0.0008(10)
C16 0.0240(11) 0.0237(11) 0.0202(11) 0.0025(9) 0.0047(9) 0.0036(9)
C17 0.0266(13) 0.0378(14) 0.0242(12) 0.0063(11) 0.0033(10) 0.0033(11)
C18 0.0371(15) 0.0429(16) 0.0214(13) 0.0002(13) 0.0017(11) -0.0002(11)
C19 0.0498(18) 0.0337(15) 0.0253(13) 0.0071(13) 0.0126(12) -0.0019(11)
C20 0.0433(17) 0.0414(17) 0.0357(16) 0.0191(14) 0.0085(13) -0.0012(13)
C21 0.0330(14) 0.0362(14) 0.0270(13) 0.0135(12) 0.0007(11) 0.0003(11)
F1 0.0415(11) 0.0933(18) 0.0272(9) 0.0156(11) -0.0025(8) 0.0110(10)
F2 0.084(2) 0.159(3) 0.0636(18) -0.081(2) -0.0360(15) 0.046(2)
F3 0.147(3) 0.261(5) 0.0483(15) 0.177(4) -0.0346(18) -0.029(2)
F4 0.228(11) 0.058(4) 0.073(5) -0.050(5) 0.081(7) 0.007(3)
F5 0.048(3) 0.180(9) 0.061(4) 0.065(4) 0.038(3) 0.063(5)
F6 0.035(2) 0.128(6) 0.0152(19) 0.018(3) 0.0034(15) 0.016(3)
F4' 0.070(4) 0.180(10) 0.137(8) 0.059(5) 0.055(5) 0.135(8)
F5' 0.029(2) 0.201(10) 0.090(5) 0.011(4) 0.018(3) 0.101(7)
F6' 0.313(19) 0.144(9) 0.111(8) -0.082(10) 0.155(11) -0.072(7)
F7 0.0761(18) 0.0833(19) 0.0559(15) 0.0243(15) -0.0267(13) -0.0345(14)
F8 0.128(3) 0.0745(18) 0.0489(14) -0.0453(18) -0.0450(15) 0.0346(13)
F9 0.0367(12) 0.0837(18) 0.0747(17) -0.0197(12) -0.0092(11) -0.0045(14)
F10 0.0320(9) 0.0236(8) 0.0516(11) 0.0037(7) 0.0063(8) 0.0015(7)
F11 0.0546(12) 0.0560(12) 0.0441(11) 0.0220(10) 0.0241(10) 0.0124(9)
F12 0.0235(8) 0.0407(10) 0.0724(14) 0.0138(7) 0.0003(9) 0.0024(9)

loop_
_atom_type_symbol
_atom_type_description
_atom_type_scat_dispersion_real
_atom_type_scat_dispersion_imag
_atom_type_scat_source
C C 0.0033 0.0016 'International Tables Vol C Tables 4.2.6.8 and 6.1.1.4'
H H 0.0000 0.0000 'International Tables Vol C Tables 4.2.6.8 and 6.1.1.4'
Cu Cu 0.3201 1.2651 'International Tables Vol C Tables 4.2.6.8 and 6.1.1.4'
F F 0.0171 0.0103 'International Tables Vol C Tables 4.2.6.8 and 6.1.1.4'
N N 0.0061 0.0033 'International Tables Vol C Tables 4.2.6.8 and 6.1.1.4'
O O 0.0106 0.0060 'International Tables Vol C Tables 4.2.6.8 and 6.1.1.4'

loop_
_geom_angle_atom_site_label_1
_geom_angle_atom_site_label_2
_geom_angle_atom_site_label_3
_geom_angle_site_symmetry_1
_geom_angle_site_symmetry_3
_geom_angle
_geom_angle_publ_flag
O1 Cu1 O2 . . 87.50(7) ?
O1 Cu1 O5 . . 91.03(7) ?
O1 Cu1 O5 . 2_755 86.68(8) ?
O2 Cu1 O5 . . 174.17(7) ?
O3 Cu1 O1 . . 174.96(8) ?
O3 Cu1 O2 . . 87.73(8) ?
O3 Cu1 O4 . . 92.62(8) ?
O3 Cu1 O5 . . 93.57(7) ?
O3 Cu1 O5 . 2_755 92.35(8) ?
O4 Cu1 O1 . . 89.86(8) ?
O4 Cu1 O2 . . 101.08(8) ?
O4 Cu1 O5 . . 84.55(7) ?
O4 Cu1 O5 . 2_755 161.06(8) ?
O5 Cu1 O2 2_755 . 97.37(8) ?
O5 Cu1 O5 2_755 . 76.90(7) ?
C2 O1 Cu1 . . 125.00(16) ?
C4 O2 Cu1 . . 120.66(17) ?
C7 O3 Cu1 . . 124.47(18) ?
C9 O4 Cu1 . . 124.12(18) ?
N1 O5 Cu1 . 2_755 123.68(14) ?
N1 O5 Cu1 . . 120.78(14) ?
Cu1 O5 Cu1 2_755 . 103.10(7) ?
C11 N1 O5 . . 120.6(2) ?
C11 N1 C15 . . 121.3(2) ?
O5 N1 C15 . . 117.9(2) ?
C11 N1 Cu1 . 2_755 109.45(16) ?
C15 N1 Cu1 . 2_755 120.81(16) ?
F3 C1 F1 . . 106.88(13) ?
F3 C1 F2 . . 106.82(13) ?
F1 C1 F2 . . 106.45(13) ?
F3 C1 C2 . . 109.60(18) ?
F1 C1 C2 . . 113.95(18) ?
F2 C1 C2 . . 112.73(19) ?
O1 C2 C3 . . 130.7(2) ?
O1 C2 C1 . . 113.9(2) ?
C3 C2 C1 . . 115.4(2) ?
C3 C2 Cu1 . . 97.93(16) ?
C1 C2 Cu1 . . 145.40(16) ?
C2 C3 C4 . . 122.9(2) ?
C2 C3 H3 . . 118.5 ?
C4 C3 H3 . . 118.5 ?
O2 C4 C3 . . 128.2(2) ?
O2 C4 C5 . . 116.2(2) ?
C3 C4 C5 . . 115.6(2) ?
C3 C4 Cu1 . . 89.46(16) ?
C5 C4 Cu1 . . 154.41(17) ?
F6' C5 F4 . . 135.8(5) ?
F4 C5 F6 . . 106.84(14) ?
F6' C5 F5' . . 106.86(14) ?
F4 C5 F5' . . 64.2(3) ?
F6 C5 F5' . . 127.3(4) ?
F6' C5 F4' . . 106.77(15) ?
F4 C5 F4' . . 46.5(3) ?
F6 C5 F4' . . 66.4(4) ?
F5' C5 F4' . . 106.66(14) ?
F6' C5 F5 . . 69.7(4) ?
F4 C5 F5 . . 106.75(14) ?
F6 C5 F5 . . 106.59(14) ?
F4' C5 F5 . . 139.5(4) ?
F6' C5 C4 . . 109.4(4) ?
F4 C5 C4 . . 112.7(3) ?
F6 C5 C4 . . 113.5(3) ?
F5' C5 C4 . . 117.6(3) ?
F4' C5 C4 . . 109.0(3) ?
F5 C5 C4 . . 110.1(3) ?
F7 C6 F8 . . 107.26(13) ?
F7 C6 F9 . . 106.60(13) ?
F8 C6 F9 . . 106.74(13) ?
F7 C6 C7 . . 112.20(19) ?
F8 C6 C7 . . 111.06(18) ?
F9 C6 C7 . . 112.64(19) ?
O3 C7 C8 . . 128.7(2) ?
O3 C7 C6 . . 115.7(2) ?
C8 C7 C6 . . 115.7(2) ?
C8 C7 Cu1 . . 94.49(17) ?
C6 C7 Cu1 . . 149.74(18) ?
C7 C8 C9 . . 121.1(2) ?
C7 C8 Cu1 . . 60.54(14) ?
C9 C8 Cu1 . . 60.60(15) ?
C7 C8 H8 . . 119.4 ?
C9 C8 H8 . . 119.4 ?
Cu1 C8 H8 . . 178.7 ?
O4 C9 C8 . . 128.7(3) ?
O4 C9 C10 . . 112.6(2) ?
C8 C9 C10 . . 118.7(2) ?
C8 C9 Cu1 . . 94.28(17) ?
C10 C9 Cu1 . . 146.95(18) ?
F10 C10 F11 . . 107.2(2) ?
F10 C10 F12 . . 107.2(2) ?
F11 C10 F12 . . 107.7(2) ?
F10 C10 C9 . . 110.8(2) ?
F11 C10 C9 . . 110.5(2) ?
F12 C10 C9 . . 113.3(2) ?
N1 C11 C12 . . 119.8(2) ?
N1 C11 H11 . . 120.1 ?
C12 C11 H11 . . 120.1 ?
C11 C12 C13 . . 120.9(2) ?
C11 C12 H12 . . 119.5 ?
C13 C12 H12 . . 119.5 ?
C12 C13 C14 . . 117.0(2) ?
C12 C13 C16 . . 121.4(2) ?
C14 C13 C16 . . 121.6(2) ?
C15 C14 C13 . . 120.6(2) ?
C15 C14 H14 . . 119.7 ?
C13 C14 H14 . . 119.7 ?
N1 C15 C14 . . 120.2(2) ?
N1 C15 H15 . . 119.9 ?
C14 C15 H15 . . 119.9 ?
C21 C16 C17 . . 119.1(2) ?
C21 C16 C13 . . 120.6(2) ?
C17 C16 C13 . . 120.3(2) ?
C18 C17 C16 . . 120.3(3) ?
C18 C17 H17 . . 119.9 ?
C16 C17 H17 . . 119.9 ?
C19 C18 C17 . . 120.6(3) ?
C19 C18 H18 . . 119.7 ?
C17 C18 H18 . . 119.7 ?
C20 C19 C18 . . 119.7(3) ?
C20 C19 H19 . . 120.1 ?
C18 C19 H19 . . 120.1 ?
C19 C20 C21 . . 120.3(3) ?
C19 C20 H20 . . 119.9 ?
C21 C20 H20 . . 119.9 ?
C16 C21 C20 . . 120.1(3) ?
C16 C21 H21 . . 119.9 ?
C20 C21 H21 . . 119.9 ?
F4' F4 C5 . . 66.82(18) ?
F4' F4 F5' . . 119.4(3) ?
C5 F4 F5' . . 57.93(16) ?
F5' F5 C5 . . 68.07(17) ?
F5' F5 F6' . . 114.9(4) ?
C5 F5 F6' . . 55.1(2) ?
F6' F6 C5 . . 69.2(2) ?
F6' F6 F4' . . 124.3(2) ?
C5 F6 F4' . . 56.8(2) ?
F4 F4' C5 . . 66.69(17) ?
F4 F4' F6 . . 115.9(4) ?
C5 F4' F6 . . 56.8(2) ?
F5 F5' C5 . . 68.22(18) ?
F5 F5' F4 . . 124.5(2) ?
C5 F5' F4 . . 57.91(16) ?
F6 F6' C5 . . 69.3(2) ?
F6 F6' F5 . . 118.1(4) ?
C5 F6' F5 . . 55.2(2) ?

loop_
_geom_bond_atom_site_label_1
_geom_bond_atom_site_label_2
_geom_bond_site_symmetry_2
_geom_bond_distance
_geom_bond_publ_flag
Cu1 O1 . 1.9711(17) ?
Cu1 O2 . 2.251(2) ?
Cu1 O3 . 1.9500(19) ?
Cu1 O4 . 1.9524(18) ?
Cu1 O5 . 2.4427(18) ?
Cu1 O5 2_755 1.9751(18) ?
O1 C2 . 1.258(3) ?
O2 C4 . 1.234(3) ?
O3 C7 . 1.252(3) ?
O4 C9 . 1.256(3) ?
O5 N1 . 1.349(3) ?
O5 Cu1 2_755 1.9751(18) ?
N1 C11 . 1.343(3) ?
N1 C15 . 1.351(3) ?
N1 Cu1 2_755 2.945(2) ?
C1 F3 . 1.297(4) ?
C1 F1 . 1.300(3) ?
C1 F2 . 1.301(4) ?
C1 C2 . 1.540(3) ?
C2 C3 . 1.383(4) ?
C3 C4 . 1.410(4) ?
C3 H3 . 0.9500 ?
C4 C5 . 1.540(3) ?
C5 F6' . 1.2982(15) ?
C5 F4 . 1.2985(15) ?
C5 F6 . 1.2987(15) ?
C5 F5' . 1.2989(15) ?
C5 F4' . 1.2998(15) ?
C5 F5 . 1.3003(15) ?
C6 F7 . 1.298(3) ?
C6 F8 . 1.298(3) ?
C6 F9 . 1.301(3) ?
C6 C7 . 1.542(3) ?
C7 C8 . 1.383(4) ?
C8 C9 . 1.390(4) ?
C8 H8 . 0.9500 ?
C9 C10 . 1.535(4) ?
C10 F10 . 1.331(3) ?
C10 F11 . 1.332(4) ?
C10 F12 . 1.334(3) ?
C11 C12 . 1.375(4) ?
C11 H11 . 0.9500 ?
C12 C13 . 1.395(3) ?
C12 H12 . 0.9500 ?
C13 C14 . 1.399(4) ?
C13 C16 . 1.479(3) ?
C14 C15 . 1.367(4) ?
C14 H14 . 0.9500 ?
C15 H15 . 0.9500 ?
C16 C21 . 1.390(4) ?
C16 C17 . 1.396(4) ?
C17 C18 . 1.384(4) ?
C17 H17 . 0.9500 ?
C18 C19 . 1.381(5) ?
C18 H18 . 0.9500 ?
C19 C20 . 1.380(5) ?
C19 H19 . 0.9500 ?
C20 C21 . 1.397(4) ?
C20 H20 . 0.9500 ?
C21 H21 . 0.9500 ?
F4 F4' . 1.025(7) ?
F4 F5' . 1.379(6) ?
F5 F5' . 0.968(7) ?
F5 F6' . 1.485(7) ?
F6 F6' . 0.921(9) ?
F6 F4' . 1.423(7) ?

loop_
_geom_torsion_atom_site_label_1
_geom_torsion_atom_site_label_2
_geom_torsion_atom_site_label_3
_geom_torsion_atom_site_label_4
_geom_torsion_site_symmetry_1
_geom_torsion_site_symmetry_2
_geom_torsion_site_symmetry_3
_geom_torsion_site_symmetry_4
_geom_torsion
_geom_torsion_publ_flag
O4 Cu1 O1 C2 . . . . -124.4(2) ?
O5 Cu1 O1 C2 2_755 . . . 74.2(2) ?
O2 Cu1 O1 C2 . . . . -23.3(2) ?
O5 Cu1 O1 C2 . . . . 151.0(2) ?
O3 Cu1 O2 C4 . . . . -158.9(2) ?
O4 Cu1 O2 C4 . . . . 108.8(2) ?
O1 Cu1 O2 C4 . . . . 19.5(2) ?
O5 Cu1 O2 C4 2_755 . . . -66.9(2) ?
O4 Cu1 O3 C7 . . . . 1.8(2) ?
O5 Cu1 O3 C7 2_755 . . . 163.5(2) ?
O2 Cu1 O3 C7 . . . . -99.2(2) ?
O5 Cu1 O3 C7 . . . . 86.5(2) ?
O3 Cu1 O4 C9 . . . . 2.8(2) ?
O1 Cu1 O4 C9 . . . . 178.4(2) ?
O5 Cu1 O4 C9 2_755 . . . -102.3(3) ?
O2 Cu1 O4 C9 . . . . 91.0(2) ?
O5 Cu1 O4 C9 . . . . -90.5(2) ?
O3 Cu1 O5 N1 . . . . -125.16(16) ?
O4 Cu1 O5 N1 . . . . -32.87(16) ?
O1 Cu1 O5 N1 . . . . 56.90(16) ?
O5 Cu1 O5 N1 2_755 . . . 143.3(2) ?
O3 Cu1 O5 Cu1 . . . 2_755 91.59(9) ?
O4 Cu1 O5 Cu1 . . . 2_755 -176.12(9) ?
O1 Cu1 O5 Cu1 . . . 2_755 -86.35(8) ?
O5 Cu1 O5 Cu1 2_755 . . 2_755 0.0 ?
Cu1 O5 N1 C11 2_755 . . . 79.3(3) ?
Cu1 O5 N1 C11 . . . . -56.3(3) ?
Cu1 O5 N1 C15 2_755 . . . -104.5(2) ?
Cu1 O5 N1 C15 . . . . 119.9(2) ?
Cu1 O5 N1 Cu1 . . . 2_755 -135.6(2) ?
Cu1 O1 C2 C3 . . . . 18.9(4) ?
Cu1 O1 C2 C1 . . . . -162.19(14) ?
F3 C1 C2 O1 . . . . 116.4(2) ?
F1 C1 C2 O1 . . . . -3.3(3) ?
F2 C1 C2 O1 . . . . -124.8(2) ?
F3 C1 C2 C3 . . . . -64.5(3) ?
F1 C1 C2 C3 . . . . 175.8(2) ?
F2 C1 C2 C3 . . . . 54.3(3) ?
F3 C1 C2 Cu1 . . . . 98.8(3) ?
F1 C1 C2 Cu1 . . . . -20.9(3) ?
F2 C1 C2 Cu1 . . . . -142.3(3) ?
O3 Cu1 C2 O1 . . . . 179.0(2) ?
O4 Cu1 C2 O1 . . . . 57.4(2) ?
O5 Cu1 C2 O1 2_755 . . . -103.6(2) ?
O2 Cu1 C2 O1 . . . . 154.8(2) ?
O5 Cu1 C2 O1 . . . . -30.8(2) ?
O3 Cu1 C2 C3 . . . . 13.4(3) ?
O4 Cu1 C2 C3 . . . . -108.30(17) ?
O1 Cu1 C2 C3 . . . . -165.7(3) ?
O5 Cu1 C2 C3 2_755 . . . 90.73(17) ?
O2 Cu1 C2 C3 . . . . -10.82(16) ?
O5 Cu1 C2 C3 . . . . 163.51(16) ?
O3 Cu1 C2 C1 . . . . -151.5(2) ?
O4 Cu1 C2 C1 . . . . 86.9(3) ?
O1 Cu1 C2 C1 . . . . 29.5(2) ?
O5 Cu1 C2 C1 2_755 . . . -74.1(3) ?
O2 Cu1 C2 C1 . . . . -175.7(3) ?
O5 Cu1 C2 C1 . . . . -1.3(3) ?
O1 C2 C3 C4 . . . . 1.0(5) ?
C1 C2 C3 C4 . . . . -177.9(2) ?
Cu1 C2 C3 C4 . . . . 11.5(3) ?
Cu1 O2 C4 C3 . . . . -9.7(4) ?
Cu1 O2 C4 C5 . . . . 171.25(17) ?
C2 C3 C4 O2 . . . . -4.6(5) ?
C2 C3 C4 C5 . . . . 174.4(2) ?
C2 C3 C4 Cu1 . . . . -10.7(3) ?
O3 Cu1 C4 O2 . . . . 22.0(2) ?
O4 Cu1 C4 O2 . . . . -76.0(2) ?
O1 Cu1 C4 O2 . . . . -159.0(2) ?
O5 Cu1 C4 O2 2_755 . . . 114.2(2) ?
O5 Cu1 C4 O2 . . . . 168.04(19) ?
O3 Cu1 C4 C3 . . . . -165.59(16) ?
O4 Cu1 C4 C3 . . . . 96.36(16) ?
O1 Cu1 C4 C3 . . . . 13.38(16) ?
O5 Cu1 C4 C3 2_755 . . . -73.38(16) ?
O2 Cu1 C4 C3 . . . . 172.4(3) ?
O5 Cu1 C4 C3 . . . . -19.6(3) ?
O3 Cu1 C4 C5 . . . . 3.6(4) ?
O4 Cu1 C4 C5 . . . . -94.5(4) ?
O1 Cu1 C4 C5 . . . . -177.4(4) ?
O5 Cu1 C4 C5 2_755 . . . 95.8(4) ?
O2 Cu1 C4 C5 . . . . -18.4(3) ?
O5 Cu1 C4 C5 . . . . 149.6(3) ?
O2 C4 C5 F6' . . . . -55.4(6) ?
C3 C4 C5 F6' . . . . 125.4(6) ?
Cu1 C4 C5 F6' . . . . -42.6(7) ?
O2 C4 C5 F4 . . . . 110.8(5) ?
C3 C4 C5 F4 . . . . -68.4(5) ?
Cu1 C4 C5 F4 . . . . 123.6(5) ?
O2 C4 C5 F6 . . . . -10.8(4) ?
C3 C4 C5 F6 . . . . 170.0(4) ?
Cu1 C4 C5 F6 . . . . 2.0(6) ?
O2 C4 C5 F5' . . . . -177.5(5) ?
C3 C4 C5 F5' . . . . 3.3(5) ?
Cu1 C4 C5 F5' . . . . -164.7(5) ?
O2 C4 C5 F4' . . . . 61.0(5) ?
C3 C4 C5 F4' . . . . -118.2(5) ?
Cu1 C4 C5 F4' . . . . 73.8(6) ?
O2 C4 C5 F5 . . . . -130.2(4) ?
C3 C4 C5 F5 . . . . 50.6(4) ?
Cu1 C4 C5 F5 . . . . -117.3(5) ?
Cu1 O3 C7 C8 . . . . -5.6(4) ?
Cu1 O3 C7 C6 . . . . 174.94(14) ?
F7 C6 C7 O3 . . . . 2.6(3) ?
F8 C6 C7 O3 . . . . -117.5(2) ?
F9 C6 C7 O3 . . . . 122.9(2) ?
F7 C6 C7 C8 . . . . -177.0(2) ?
F8 C6 C7 C8 . . . . 63.0(3) ?
F9 C6 C7 C8 . . . . -56.7(3) ?
F7 C6 C7 Cu1 . . . . 8.2(4) ?
F8 C6 C7 Cu1 . . . . -111.8(3) ?
F9 C6 C7 Cu1 . . . . 128.5(3) ?
O4 Cu1 C7 O3 . . . . -178.1(2) ?
O1 Cu1 C7 O3 . . . . 166.4(2) ?
O5 Cu1 C7 O3 2_755 . . . -17.9(2) ?
O2 Cu1 C7 O3 . . . . 80.6(2) ?
O5 Cu1 C7 O3 . . . . -94.6(2) ?
O3 Cu1 C7 C8 . . . . 175.6(3) ?
O4 Cu1 C7 C8 . . . . -2.47(17) ?
O1 Cu1 C7 C8 . . . . -17.9(3) ?
O5 Cu1 C7 C8 2_755 . . . 157.75(17) ?
O2 Cu1 C7 C8 . . . . -103.75(18) ?
O5 Cu1 C7 C8 . . . . 81.09(18) ?
O3 Cu1 C7 C6 . . . . -9.1(3) ?
O4 Cu1 C7 C6 . . . . 172.8(3) ?
O1 Cu1 C7 C6 . . . . 157.4(3) ?
O5 Cu1 C7 C6 2_755 . . . -27.0(3) ?
O2 Cu1 C7 C6 . . . . 71.5(3) ?
O5 Cu1 C7 C6 . . . . -103.6(3) ?
O3 C7 C8 C9 . . . . 4.6(5) ?
C6 C7 C8 C9 . . . . -175.9(2) ?
Cu1 C7 C8 C9 . . . . 1.5(3) ?
O3 C7 C8 Cu1 . . . . 3.1(2) ?
C6 C7 C8 Cu1 . . . . -177.4(2) ?
O3 Cu1 C8 C7 . . . . -2.18(16) ?
O4 Cu1 C8 C7 . . . . 176.8(2) ?
O1 Cu1 C8 C7 . . . . 171.52(16) ?
O5 Cu1 C8 C7 2_755 . . . -29.7(2) ?
O2 Cu1 C8 C7 . . . . 77.99(18) ?
O5 Cu1 C8 C7 . . . . -98.95(18) ?
O3 Cu1 C8 C9 . . . . 179.3(2) ?
O4 Cu1 C8 C9 . . . . -1.75(16) ?
O1 Cu1 C8 C9 . . . . -7.0(2) ?
O5 Cu1 C8 C9 2_755 . . . 151.74(16) ?
O2 Cu1 C8 C9 . . . . -100.53(17) ?
O5 Cu1 C8 C9 . . . . 82.53(17) ?
Cu1 O4 C9 C8 . . . . -4.4(4) ?
Cu1 O4 C9 C10 . . . . 176.38(17) ?
C7 C8 C9 O4 . . . . 1.0(5) ?
Cu1 C8 C9 O4 . . . . 2.5(2) ?
C7 C8 C9 C10 . . . . -179.8(3) ?
Cu1 C8 C9 C10 . . . . -178.3(3) ?
C7 C8 C9 Cu1 . . . . -1.5(3) ?
O3 Cu1 C9 O4 . . . . -177.1(2) ?
O1 Cu1 C9 O4 . . . . -1.7(2) ?
O5 Cu1 C9 O4 2_755 . . . 131.5(2) ?
O2 Cu1 C9 O4 . . . . -93.2(2) ?
O5 Cu1 C9 O4 . . . . 87.5(2) ?
O3 Cu1 C9 C8 . . . . -0.53(17) ?
O4 Cu1 C9 C8 . . . . 176.5(3) ?
O1 Cu1 C9 C8 . . . . 174.81(16) ?
O5 Cu1 C9 C8 2_755 . . . -52.0(3) ?
O2 Cu1 C9 C8 . . . . 83.36(18) ?
O5 Cu1 C9 C8 . . . . -95.98(17) ?
O3 Cu1 C9 C10 . . . . 176.8(3) ?
O4 Cu1 C9 C10 . . . . -6.1(3) ?
O1 Cu1 C9 C10 . . . . -7.9(3) ?
O5 Cu1 C9 C10 2_755 . . . 125.3(3) ?
O2 Cu1 C9 C10 . . . . -99.3(3) ?
O5 Cu1 C9 C10 . . . . 81.4(3) ?
O4 C9 C10 F10 . . . . 59.0(3) ?
C8 C9 C10 F10 . . . . -120.3(3) ?
Cu1 C9 C10 F10 . . . . 62.7(4) ?
O4 C9 C10 F11 . . . . -59.7(3) ?
C8 C9 C10 F11 . . . . 121.0(3) ?
Cu1 C9 C10 F11 . . . . -55.9(4) ?
O4 C9 C10 F12 . . . . 179.4(2) ?
C8 C9 C10 F12 . . . . 0.1(4) ?
Cu1 C9 C10 F12 . . . . -176.8(2) ?
O5 N1 C11 C12 . . . . 175.6(2) ?
C15 N1 C11 C12 . . . . -0.5(4) ?
Cu1 N1 C11 C12 2_755 . . . -148.8(2) ?
N1 C11 C12 C13 . . . . -0.8(4) ?
C11 C12 C13 C14 . . . . 1.9(4) ?
C11 C12 C13 C16 . . . . -177.1(2) ?
C12 C13 C14 C15 . . . . -1.7(4) ?
C16 C13 C14 C15 . . . . 177.3(2) ?
C11 N1 C15 C14 . . . . 0.7(4) ?
O5 N1 C15 C14 . . . . -175.5(2) ?
Cu1 N1 C15 C14 2_755 . . . 145.5(2) ?
C13 C14 C15 N1 . . . . 0.5(4) ?
C12 C13 C16 C21 . . . . 142.6(3) ?
C14 C13 C16 C21 . . . . -36.3(4) ?
C12 C13 C16 C17 . . . . -37.6(4) ?
C14 C13 C16 C17 . . . . 143.5(3) ?
C21 C16 C17 C18 . . . . -0.2(4) ?
C13 C16 C17 C18 . . . . 179.9(3) ?
C16 C17 C18 C19 . . . . 0.1(5) ?
C17 C18 C19 C20 . . . . 0.0(5) ?
C18 C19 C20 C21 . . . . 0.0(5) ?
C17 C16 C21 C20 . . . . 0.3(4) ?
C13 C16 C21 C20 . . . . -179.9(3) ?
C19 C20 C21 C16 . . . . -0.2(5) ?
F6' C5 F4 F4' . . . . 66.1(6) ?
F6 C5 F4 F4' . . . . 30.2(6) ?
F5' C5 F4 F4' . . . . 154.1(6) ?
F5 C5 F4 F4' . . . . 144.0(6) ?
C4 C5 F4 F4' . . . . -95.1(6) ?
F6' C5 F4 F5' . . . . -88.0(4) ?
F6 C5 F4 F5' . . . . -123.8(5) ?
F4' C5 F4 F5' . . . . -154.1(6) ?
F5 C5 F4 F5' . . . . -10.1(5) ?
C4 C5 F4 F5' . . . . 110.8(4) ?
F6' C5 F5 F5' . . . . 146.6(6) ?
F4 C5 F5 F5' . . . . 13.2(6) ?
F6 C5 F5 F5' . . . . 127.1(6) ?
F4' C5 F5 F5' . . . . 54.2(9) ?
C4 C5 F5 F5' . . . . -109.4(6) ?
F4 C5 F5 F6' . . . . -133.4(5) ?
F6 C5 F5 F6' . . . . -19.4(5) ?
F5' C5 F5 F6' . . . . -146.6(6) ?
F4' C5 F5 F6' . . . . -92.3(5) ?
C4 C5 F5 F6' . . . . 104.0(4) ?
F4 C5 F6 F6' . . . . 141.9(6) ?
F5' C5 F6 F6' . . . . 71.9(6) ?
F4' C5 F6 F6' . . . . 165.4(7) ?
F5 C5 F6 F6' . . . . 28.1(6) ?
C4 C5 F6 F6' . . . . -93.2(7) ?
F6' C5 F6 F4' . . . . -165.4(7) ?
F4 C5 F6 F4' . . . . -23.5(4) ?
F5' C5 F6 F4' . . . . -93.5(4) ?
F5 C5 F6 F4' . . . . -137.3(4) ?
C4 C5 F6 F4' . . . . 101.3(3) ?
F5' F4 F4' C5 . . . . 25.2(5) ?
C5 F4 F4' F6 . . . . -29.3(4) ?
F5' F4 F4' F6 . . . . -4.1(8) ?
F6' C5 F4' F4 . . . . -138.2(6) ?
F6 C5 F4' F4 . . . . -148.3(6) ?
F5' C5 F4' F4 . . . . -24.3(6) ?
F5 C5 F4' F4 . . . . -60.1(8) ?
C4 C5 F4' F4 . . . . 103.7(5) ?
F6' C5 F4' F6 . . . . 10.0(5) ?
F4 C5 F4' F6 . . . . 148.3(6) ?
F5' C5 F4' F6 . . . . 124.0(5) ?
F5 C5 F4' F6 . . . . 88.2(5) ?
C4 C5 F4' F6 . . . . -108.1(3) ?
F6' F6 F4' F4 . . . . 15.9(10) ?
C5 F6 F4' F4 . . . . 32.5(5) ?
F6' F6 F4' C5 . . . . -16.5(7) ?
F6' F5 F5' C5 . . . . 29.9(4) ?
C5 F5 F5' F4 . . . . -14.5(6) ?
F6' F5 F5' F4 . . . . 15.4(9) ?
F6' C5 F5' F5 . . . . -32.7(7) ?
F4 C5 F5' F5 . . . . -165.9(7) ?
F6 C5 F5' F5 . . . . -73.9(5) ?
F4' C5 F5' F5 . . . . -146.6(6) ?
C4 C5 F5' F5 . . . . 90.8(6) ?
F6' C5 F5' F4 . . . . 133.3(5) ?
F6 C5 F5' F4 . . . . 92.1(3) ?
F4' C5 F5' F4 . . . . 19.3(5) ?
F5 C5 F5' F4 . . . . 165.9(7) ?
C4 C5 F5' F4 . . . . -103.3(3) ?
F4' F4 F5' F5 . . . . -11.6(11) ?
C5 F4 F5' F5 . . . . 15.9(7) ?
F4' F4 F5' C5 . . . . -27.5(6) ?
F4' F6 F6' C5 . . . . 14.8(7) ?
C5 F6 F6' F5 . . . . -26.6(5) ?
F4' F6 F6' F5 . . . . -11.8(10) ?
F4 C5 F6' F6 . . . . -57.8(7) ?
F5' C5 F6' F6 . . . . -127.8(6) ?
F4' C5 F6' F6 . . . . -13.9(6) ?
F5 C5 F6' F6 . . . . -151.2(6) ?
C4 C5 F6' F6 . . . . 103.9(6) ?
F4 C5 F6' F5 . . . . 93.5(5) ?
F6 C5 F6' F5 . . . . 151.2(6) ?
F5' C5 F6' F5 . . . . 23.4(4) ?
F4' C5 F6' F5 . . . . 137.3(4) ?
C4 C5 F6' F5 . . . . -104.9(3) ?
F5' F5 F6' F6 . . . . -3.6(8) ?
C5 F5 F6' F6 . . . . 30.7(6) ?
F5' F5 F6' C5 . . . . -34.3(5) ?
